data_1532939
loop_
_publ_author_name
'Jorgensen, J.D.'
'Burley, J.C.'
'Avdeev, M.'
'Hinks, D.G.'
'Short, S.'

_publ_section_title
;
 Crystal structure of the sodium cobaltate deuterate superconductor Nax Co
 O2 * 4x(D2 O)
;
_journal_name_full 'Physical Review, Serie 3. B - Condensed Matter (18,1978-)'
_journal_page_first 214517-1
_journal_page_last 214517-10
_journal_volume 68
_journal_year 2003
_chemical_formula_sum 'Co Na0.57 O2'
_chemical_name_systematic 'Na0.57 (Co O2)'
_space_group_IT_number 194
_symmetry_space_group_name_Hall '-P 6c 2c'
_symmetry_space_group_name_H-M 'P 63/m m c'
_cell_angle_alpha 90
_cell_angle_beta 90
_cell_angle_gamma 120
_cell_formula_units_Z 2
_cell_length_a 2.83287
_cell_length_b 2.83287
_cell_length_c 10.8969
_cell_volume 75.733
_citation_journal_id_ASTM PRBMDO
_cod_data_source_file Jorgensen_PRBMDO_2003_1979.cif
_cod_data_source_block Co1Na0.57O2
_cod_original_cell_volume 75.7333
_cod_original_formula_sum 'Co1 Na0.57 O2'
_cod_database_code 1532939

loop_
_symmetry_equiv_pos_as_xyz
x,y,z
x-y,x,z+1/2
-y,x-y,z
-x,-y,z+1/2
-x+y,-x,z
y,-x+y,z+1/2
-y,-x,-z+1/2
x-y,-y,-z
x,x-y,-z+1/2
y,x,-z
-x+y,y,-z+1/2
-x,-x+y,-z
-x,-y,-z
-x+y,-x,-z-1/2
y,-x+y,-z
x,y,-z-1/2
x-y,x,-z
-y,x-y,-z-1/2
y,x,z-1/2
-x+y,y,z
-x,-x+y,z-1/2
-y,-x,z
x-y,-y,z-1/2
x,x-y,z

loop_
_atom_site_label
_atom_site_type_symbol
_atom_site_fract_x
_atom_site_fract_y
_atom_site_fract_z
_atom_site_occupancy
_atom_site_U_iso_or_equiv
O1 O-2 0.3333 0.6667 0.09024 1 0.0
Co1 Co+3 0 0 0 1 0.0
Na2 Na+1 0 0 0.25 0.17 0.0
Na1 Na+1 0.574 0.287 0.25 0.132 0.0
